data_7154214
loop_
_publ_author_name
'Schwartz, Brett D.'
'Skinner-Adams, Tina S'
'Andrews, Katherine T.'
'Coster, Mark J.'
'Edstein, Michael D.'
'MacKenzie, Donna'
'Charman, Susan A.'
'Koltun, Maria'
'Blundell, Scott'
'Campbell, Anna'
'Pouwer, Rebecca H.'
'Quinn, Ronald J.'
'Beattie, Karren D.'
'Healy, Peter C.'
'Davis, Rohan A.'

_publ_section_title
;
 Synthesis and antimalarial evaluation of amide and urea derivatives based
 on the thiaplakortone A natural product scaffold.
;
_journal_issue 5
_journal_name_full 'Organic &amp; biomolecular chemistry'
_journal_page_first 1558
_journal_page_last 1570
_journal_paper_doi 10.1039/c4ob01849d
_journal_volume 13
_journal_year 2015
_chemical_compound_source 'see text'
_chemical_formula_moiety 'C12 H12 N3 O4 S, Cl, 2(H2 O)'
_chemical_formula_sum 'C12 H16 Cl N3 O6 S'
_chemical_formula_weight 365.80
_chemical_name_common 'Thiaplakortone A hydrochoride dihydrate'
_chemical_name_systematic ?
_space_group_IT_number 61
_symmetry_cell_setting orthorhombic
_symmetry_Int_Tables_number 61
_symmetry_space_group_name_Hall '-P 2ac 2ab'
_symmetry_space_group_name_H-M 'P b c a'
_atom_sites_solution_hydrogens geom
_atom_sites_solution_primary direct
_atom_sites_solution_secondary difmap
_audit_update_record
;
2014-04-23 deposited with the CCDC.
2014-11-26 downloaded from the CCDC.
;
_cell_angle_alpha 90
_cell_angle_beta 90
_cell_angle_gamma 90
_cell_formula_units_Z 8
_cell_length_a 14.5655(5)
_cell_length_b 8.3351(3)
_cell_length_c 26.0998(10)
_cell_measurement_reflns_used 2695
_cell_measurement_temperature 223.1(3)
_cell_measurement_theta_max 31.9850
_cell_measurement_theta_min 3.6560
_cell_volume 3168.6(2)
_computing_cell_refinement 'CrysAlis Pro'
_computing_data_collection 'CrysAlis Pro(Oxford Diffraction, 2012)'
_computing_data_reduction 'CrysAlis Pro'
_computing_molecular_graphics 'ORTEP-3 for Windows (Farrugia, 1997)'
_computing_publication_material 'PLATON (Spek, 2009), Westrip, 2010)'
_computing_structure_refinement 'TeXSan (Molecular Structure Corporation, 2001), SHELXL-97 (Sheldrick, 2008)'
_diffrn_ambient_temperature 223.1(3)
_diffrn_detector_area_resol_mean 16.0774
_diffrn_measured_fraction_theta_full 0.998
_diffrn_measured_fraction_theta_max 0.998
_diffrn_measurement_device_type 'Xcalibur, Sapphire3, Gemini ultra'
_diffrn_measurement_method '\w scans'
_diffrn_radiation_monochromator graphite
_diffrn_radiation_source 'Enhance (Mo) X-ray Source'
_diffrn_radiation_type 'Mo K\a'
_diffrn_radiation_wavelength 0.7107
_diffrn_reflns_av_R_equivalents 0.0310
_diffrn_reflns_av_sigmaI/netI 0.0402
_diffrn_reflns_limit_h_max 18
_diffrn_reflns_limit_h_min -12
_diffrn_reflns_limit_k_max 10
_diffrn_reflns_limit_k_min -9
_diffrn_reflns_limit_l_max 19
_diffrn_reflns_limit_l_min -33
_diffrn_reflns_number 8729
_diffrn_reflns_reduction_process
;
;
_diffrn_reflns_theta_full 27.50
_diffrn_reflns_theta_max 27.50
_diffrn_reflns_theta_min 3.12
_exptl_absorpt_coefficient_mu 0.407
_exptl_absorpt_correction_T_max 0.960
_exptl_absorpt_correction_T_min 0.871
_exptl_absorpt_correction_type multi-scan
_exptl_absorpt_process_details
;
CrysAlis PRO (Agilent, 2012),
;
_exptl_crystal_colour red
_exptl_crystal_density_diffrn 1.534
_exptl_crystal_density_method 'Not Measured'
_exptl_crystal_description plate
_exptl_crystal_F_000 1520
_exptl_crystal_size_max 0.350
_exptl_crystal_size_mid 0.250
_exptl_crystal_size_min 0.100
_refine_diff_density_max 0.418
_refine_diff_density_min -0.319
_refine_diff_density_rms 0.062
_refine_ls_extinction_method none
_refine_ls_goodness_of_fit_ref 1.109
_refine_ls_hydrogen_treatment constr
_refine_ls_matrix_type full
_refine_ls_number_parameters 208
_refine_ls_number_reflns 3640
_refine_ls_number_restraints 0
_refine_ls_restrained_S_all 1.109
_refine_ls_R_factor_all 0.0682
_refine_ls_R_factor_gt 0.0516
_refine_ls_shift/su_max 0.001
_refine_ls_shift/su_mean 0.000
_refine_ls_structure_factor_coef Fsqd
_refine_ls_weighting_details 'calc w=1/[\s^2^(Fo^2^)+(0.0474P)^2^+2.2268P] where P=(Fo^2^+2Fc^2^)/3'
_refine_ls_weighting_scheme calc
_refine_ls_wR_factor_gt 0.1140
_refine_ls_wR_factor_ref 0.1221
_reflns_number_gt 2950
_reflns_number_total 3640
_reflns_threshold_expression I>2\s(I)
_cod_data_source_file c4ob01849d2.cif
_cod_data_source_block 1_1099rd24_RAD212
_cod_depositor_comments 'Adding full bibliography for 7154214--7154215.cif.'
_cod_database_code 7154214

loop_
_symmetry_equiv_pos_site_id
_symmetry_equiv_pos_as_xyz
1 x,y,z
2 1/2-x,-y,1/2+z
3 1/2+x,1/2-y,-z
4 -x,1/2+y,1/2-z
5 -x,-y,-z
6 1/2+x,y,1/2-z
7 1/2-x,1/2+y,z
8 x,1/2-y,1/2+z

loop_
_atom_site_aniso_label
_atom_site_aniso_U_11
_atom_site_aniso_U_22
_atom_site_aniso_U_33
_atom_site_aniso_U_23
_atom_site_aniso_U_13
_atom_site_aniso_U_12
S1 0.0190(3) 0.0247(3) 0.0251(3) 0.0008(2) 0.0042(2) 0.0043(2)
O5 0.0164(8) 0.0358(10) 0.0340(9) -0.0040(8) -0.0041(7) -0.0044(7)
O9 0.0131(8) 0.0456(11) 0.0328(9) -0.0083(8) -0.0009(7) -0.0028(7)
O11 0.0310(9) 0.0329(10) 0.0501(11) 0.0051(9) 0.0160(9) -0.0015(8)
O12 0.0330(10) 0.0389(10) 0.0333(9) 0.0047(8) 0.0028(8) 0.0169(8)
N4 0.0212(10) 0.0324(11) 0.0280(10) -0.0041(9) -0.0035(9) -0.0023(9)
N6 0.0127(9) 0.0327(11) 0.0285(10) 0.0006(9) 0.0008(8) 0.0014(8)
N83 0.0208(9) 0.0291(11) 0.0271(10) 0.0006(9) -0.0011(8) -0.0010(9)
C2 0.0337(14) 0.0473(16) 0.0243(12) -0.0086(12) 0.0045(11) 0.0056(13)
C3 0.0356(14) 0.0410(15) 0.0226(12) -0.0067(11) -0.0026(11) -0.0001(12)
C4A 0.0196(10) 0.0199(11) 0.0213(11) 0.0034(9) -0.0021(9) 0.0010(9)
C5 0.0156(10) 0.0183(11) 0.0277(11) 0.0022(9) -0.0028(9) 0.0007(9)
C5A 0.0138(10) 0.0217(11) 0.0247(11) 0.0017(9) 0.0011(9) 0.0008(9)
C7 0.0203(11) 0.0270(12) 0.0245(11) -0.0020(10) -0.0001(10) 0.0035(10)
C8 0.0182(10) 0.0205(11) 0.0247(11) -0.0013(9) -0.0008(9) 0.0018(9)
C8A 0.0138(10) 0.0211(11) 0.0233(11) 0.0004(9) -0.0029(9) 0.0010(8)
C9 0.0145(10) 0.0205(11) 0.0263(11) 0.0018(9) -0.0004(9) 0.0012(9)
C9A 0.0148(10) 0.0226(11) 0.0233(11) 0.0005(9) 0.0010(9) 0.0017(9)
C81 0.0205(11) 0.0222(11) 0.0257(11) -0.0019(9) -0.0024(10) 0.0013(9)
C82 0.0198(11) 0.0242(11) 0.0291(12) 0.0002(10) -0.0034(10) -0.0024(9)
Cl 0.0596(5) 0.0472(4) 0.0444(4) -0.0143(4) 0.0064(4) -0.0050(4)
O1 0.0337(10) 0.0505(12) 0.0362(10) 0.0066(9) -0.0015(9) 0.0007(9)
O2 0.0473(13) 0.0595(15) 0.0857(18) 0.0188(15) -0.0001(13) 0.0059(12)

loop_
_atom_site_label
_atom_site_type_symbol
_atom_site_thermal_displace_type
_atom_site_fract_x
_atom_site_fract_y
_atom_site_fract_z
_atom_site_occupancy
_atom_site_U_iso_or_equiv
_atom_site_calc_flag
S1 S Uani 0.12253(4) 0.29025(7) 0.36244(2) 1.000 0.0229(2) d
O5 O Uani 0.46421(11) 0.2804(2) 0.32157(7) 1.000 0.0287(5) d
O9 O Uani 0.11974(11) 0.1252(2) 0.26285(7) 1.000 0.0305(5) d
O11 O Uani 0.07246(12) 0.1507(2) 0.37779(8) 1.000 0.0380(6) d
O12 O Uani 0.06830(12) 0.4090(2) 0.33612(7) 1.000 0.0351(6) d
N4 N Uani 0.32683(13) 0.3471(3) 0.38450(8) 1.000 0.0272(6) d
N6 N Uani 0.42399(12) 0.1298(2) 0.22058(8) 1.000 0.0246(6) d
N83 N Uani 0.07399(13) 0.0679(2) 0.10848(7) 1.000 0.0257(6) d
C2 C Uani 0.17385(19) 0.3774(4) 0.41442(10) 1.000 0.0351(8) d
C3 C Uani 0.26397(19) 0.3954(3) 0.41970(9) 1.000 0.0331(8) d
C4A C Uani 0.30508(15) 0.2787(3) 0.33981(8) 1.000 0.0203(6) d
C5 C Uani 0.38793(14) 0.2454(3) 0.30620(9) 1.000 0.0205(6) d
C5A C Uani 0.36551(15) 0.1743(3) 0.25798(9) 1.000 0.0201(6) d
C7 C Uani 0.37622(16) 0.0614(3) 0.18207(9) 1.000 0.0239(7) d
C8 C Uani 0.28385(15) 0.0594(3) 0.19423(9) 1.000 0.0211(6) d
C8A C Uani 0.27707(14) 0.1319(3) 0.24294(8) 1.000 0.0194(6) d
C9 C Uani 0.19802(15) 0.1630(3) 0.27529(9) 1.000 0.0204(6) d
C9A C Uani 0.21708(14) 0.2420(3) 0.32479(9) 1.000 0.0202(6) d
C81 C Uani 0.20668(15) -0.0033(3) 0.16217(9) 1.000 0.0228(6) d
C82 C Uani 0.15488(16) 0.1314(3) 0.13623(9) 1.000 0.0244(7) d
Cl Cl Uani 0.15353(6) -0.15334(10) 0.02332(3) 1.000 0.0504(3) d
O1 O Uani 0.01112(13) -0.3128(3) -0.05378(7) 1.000 0.0401(6) d
O2 O Uani 0.35257(16) -0.0221(3) 0.04824(11) 1.000 0.0642(9) d
H2 H Uiso 0.13540 0.41520 0.44130 1.000 0.0420 d
H3 H Uiso 0.28590 0.44540 0.45000 1.000 0.0400 d
H4 H Uiso 0.38400 0.36110 0.39140 1.000 0.0330 d
H6 H Uiso 0.48260 0.14320 0.22120 1.000 0.0290 d
H7 H Uiso 0.40210 0.02060 0.15130 1.000 0.0290 d
H81A H Uiso 0.23100 -0.07290 0.13670 1.000 0.0270 d
H81B H Uiso 0.16560 -0.06150 0.18350 1.000 0.0270 d
H82A H Uiso 0.19440 0.18380 0.11260 1.000 0.0290 d
H82B H Uiso 0.13490 0.20600 0.16140 1.000 0.0290 d
H83A H Uiso 0.09160 -0.00120 0.08600 1.000 0.0300 d
H83B H Uiso 0.03730 0.02240 0.12980 1.000 0.0300 d
H83C H Uiso 0.04580 0.14540 0.09340 1.000 0.0300 d
H1A H Uiso 0.03810 -0.27880 -0.02470 1.000 0.0480 d
H1B H Uiso -0.03750 -0.37480 -0.04600 1.000 0.0480 d
H2A H Uiso 0.29620 -0.05680 0.03960 1.000 0.0770 d
H2B H Uiso 0.35100 0.08370 0.04910 1.000 0.0770 d

loop_
_atom_type_symbol
_atom_type_description
_atom_type_scat_dispersion_real
_atom_type_scat_dispersion_imag
_atom_type_scat_source
C C 0.0033 0.0016 ' International Tables Vol C Tables 4.2.6.8 and 6.1.1.4'
H H 0.0000 0.0000 ' International Tables Vol C Tables 4.2.6.8 and 6.1.1.4'
Cl Cl 0.1484 0.1585 ' International Tables Vol C Tables 4.2.6.8 and 6.1.1.4'
N N 0.0061 0.0033 ' International Tables Vol C Tables 4.2.6.8 and 6.1.1.4'
O O 0.0106 0.0060 ' International Tables Vol C Tables 4.2.6.8 and 6.1.1.4'
S S 0.1246 0.1234 ' International Tables Vol C Tables 4.2.6.8 and 6.1.1.4'

loop_
_geom_angle_atom_site_label_1
_geom_angle_atom_site_label_2
_geom_angle_atom_site_label_3
_geom_angle
_geom_angle_publ_flag
O11 S1 O12 114.38(11) yes
O11 S1 C2 110.24(13) yes
O11 S1 C9A 111.97(11) yes
O12 S1 C2 109.02(13) yes
O12 S1 C9A 108.88(11) yes
C2 S1 C9A 101.55(12) yes
H1A O1 H1B 110.00 no
H2A O2 H2B 108.00 no
C3 N4 C4A 123.9(2) yes
C5A N6 C7 109.27(18) yes
C3 N4 H4 118.00 no
C4A N4 H4 118.00 no
C7 N6 H6 125.00 no
C5A N6 H6 125.00 no
H83A N83 H83B 109.00 no
H83A N83 H83C 109.00 no
C82 N83 H83A 110.00 no
C82 N83 H83C 110.00 no
H83B N83 H83C 109.00 no
C82 N83 H83B 110.00 no
S1 C2 C3 124.2(2) yes
N4 C3 C2 124.2(2) yes
C5 C4A C9A 122.4(2) no
N4 C4A C5 113.21(19) yes
N4 C4A C9A 124.4(2) yes
O5 C5 C4A 119.5(2) yes
C4A C5 C5A 113.78(18) no
O5 C5 C5A 126.8(2) yes
N6 C5A C8A 108.1(2) yes
C5 C5A C8A 124.4(2) no
N6 C5A C5 127.4(2) yes
N6 C7 C8 109.6(2) yes
C7 C8 C8A 105.7(2) no
C7 C8 C81 127.4(2) no
C8A C8 C81 127.0(2) no
C5A C8A C9 121.7(2) no
C8 C8A C9 131.0(2) no
C5A C8A C8 107.34(19) no
O9 C9 C8A 122.5(2) yes
O9 C9 C9A 121.4(2) yes
C8A C9 C9A 116.08(19) no
C4A C9A C9 121.6(2) no
S1 C9A C9 116.66(15) yes
S1 C9A C4A 121.72(18) yes
C8 C81 C82 111.5(2) no
N83 C82 C81 110.52(19) yes
S1 C2 H2 118.00 no
C3 C2 H2 118.00 no
N4 C3 H3 118.00 no
C2 C3 H3 118.00 no
C8 C7 H7 125.00 no
N6 C7 H7 125.00 no
C82 C81 H81A 109.00 no
C8 C81 H81A 109.00 no
C8 C81 H81B 109.00 no
H81A C81 H81B 109.00 no
C82 C81 H81B 109.00 no
N83 C82 H82B 109.00 no
N83 C82 H82A 109.00 no
H82A C82 H82B 109.00 no
C81 C82 H82A 109.00 no
C81 C82 H82B 109.00 no

loop_
_geom_bond_atom_site_label_1
_geom_bond_atom_site_label_2
_geom_bond_distance
_geom_bond_publ_flag
S1 O11 1.4302(18) yes
S1 O12 1.4407(18) yes
S1 C2 1.711(3) yes
S1 C9A 1.739(2) yes
O5 C5 1.217(3) yes
O9 C9 1.227(3) yes
O1 H1B 0.9000 no
O1 H1A 0.9000 no
O2 H2A 0.9000 no
O2 H2B 0.8800 no
N4 C3 1.358(3) yes
N4 C4A 1.336(3) yes
N6 C7 1.349(3) yes
N6 C5A 1.348(3) yes
N83 C82 1.481(3) yes
N4 H4 0.8600 no
N6 H6 0.8600 no
N83 H83C 0.8600 no
N83 H83B 0.8600 no
N83 H83A 0.8600 no
C2 C3 1.328(4) no
C4A C9A 1.375(3) no
C4A C5 1.518(3) no
C5 C5A 1.429(3) no
C5A C8A 1.392(3) no
C7 C8 1.382(3) no
C8 C81 1.496(3) no
C8 C8A 1.411(3) no
C8A C9 1.451(3) no
C9 C9A 1.476(3) no
C81 C82 1.513(3) no
C2 H2 0.9500 no
C3 H3 0.9500 no
C7 H7 0.9500 no
C81 H81B 0.9500 no
C81 H81A 0.9500 no
C82 H82A 0.9500 no
C82 H82B 0.9500 no

loop_
_geom_hbond_atom_site_label_D
_geom_hbond_atom_site_label_H
_geom_hbond_atom_site_label_A
_geom_hbond_distance_DH
_geom_hbond_distance_HA
_geom_hbond_distance_DA
_geom_hbond_angle_DHA
_geom_hbond_site_symmetry_A
_geom_hbond_publ_flag
O1 H1A Cl 0.9000 2.3400 3.181(2) 155.00 . yes
O1 H1B O2 0.9000 1.8200 2.692(3) 163.00 3_445 yes
O2 H2A Cl 0.9000 2.2700 3.166(3) 176.00 . yes
O2 H2B Cl 0.8800 2.2900 3.143(3) 161.00 7_555 yes
N4 H4 O5 0.8600 2.2700 2.648(3) 107.00 . yes
N4 H4 O1 0.8600 2.1300 2.872(3) 144.00 2_555 yes
N4 H4 O11 0.8600 2.5200 2.930(3) 110.00 7_555 yes
N6 H6 O9 0.8600 2.0500 2.884(2) 164.00 6_555 yes
N83 H83A Cl 0.8600 2.2600 3.112(2) 171.00 . yes
N83 H83B O12 0.8600 2.0100 2.853(3) 166.00 4_545 yes
N83 H83C O1 0.8600 1.9200 2.782(3) 175.00 5_555 yes

loop_
_geom_torsion_atom_site_label_1
_geom_torsion_atom_site_label_2
_geom_torsion_atom_site_label_3
_geom_torsion_atom_site_label_4
_geom_torsion
_geom_torsion_publ_flag
O11 S1 C2 C3 118.7(3) no
O12 S1 C2 C3 -115.0(3) no
C9A S1 C2 C3 -0.2(3) no
O11 S1 C9A C4A -118.8(2) no
O11 S1 C9A C9 62.6(2) no
O12 S1 C9A C4A 113.8(2) no
O12 S1 C9A C9 -64.9(2) no
C2 S1 C9A C4A -1.2(2) no
C2 S1 C9A C9 -179.8(2) no
C4A N4 C3 C2 1.5(4) no
C3 N4 C4A C5 176.5(2) no
C3 N4 C4A C9A -3.1(4) no
C7 N6 C5A C5 177.5(2) no
C7 N6 C5A C8A 0.4(3) no
C5A N6 C7 C8 -0.4(3) no
S1 C2 C3 N4 0.1(4) no
N4 C4A C5 O5 0.5(3) no
N4 C4A C5 C5A -179.2(2) no
C9A C4A C5 O5 -179.9(2) no
C9A C4A C5 C5A 0.4(3) no
N4 C4A C9A S1 2.9(4) no
N4 C4A C9A C9 -178.6(2) no
C5 C4A C9A S1 -176.70(18) no
C5 C4A C9A C9 1.8(4) no
O5 C5 C5A N6 1.2(4) no
O5 C5 C5A C8A 177.9(2) no
C4A C5 C5A N6 -179.2(2) no
C4A C5 C5A C8A -2.6(4) no
N6 C5A C8A C8 -0.2(3) no
N6 C5A C8A C9 179.6(2) no
C5 C5A C8A C8 -177.4(2) no
C5 C5A C8A C9 2.4(4) no
N6 C7 C8 C8A 0.2(3) no
N6 C7 C8 C81 179.1(2) no
C7 C8 C8A C5A 0.0(3) no
C7 C8 C8A C9 -179.8(3) no
C81 C8 C8A C5A -178.9(2) no
C81 C8 C8A C9 1.3(4) no
C7 C8 C81 C82 -101.8(3) no
C8A C8 C81 C82 76.8(3) no
C5A C8A C9 O9 -179.3(2) no
C5A C8A C9 C9A 0.1(3) no
C8 C8A C9 O9 0.4(4) no
C8 C8A C9 C9A 179.8(2) no
O9 C9 C9A S1 -4.1(3) no
O9 C9 C9A C4A 177.3(2) no
C8A C9 C9A S1 176.53(18) no
C8A C9 C9A C4A -2.1(4) no
C8 C81 C82 N83 -174.98(18) no
